data_7106870
loop_
_publ_author_name
'Laura H. S. Smith'
'Trung Thanh Nguyen'
'Helen F. Sneddon'
'David J. Procter'

_publ_section_title
;
 Synthesis of the ABH rings of ecteinascidin 597 using a connective
 Pummerer-type cyclisation
;
_journal_name_full Chem.Commun.
_journal_page_first 10821
_journal_paper_doi 10.1039/c1cc13992d
_journal_volume 47
_journal_year 2011
_chemical_absolute_configuration ad
_chemical_formula_sum 'C23 H27 N O7 S'
_chemical_formula_weight 461.52
_chemical_name_systematic
;
?
;
_space_group_IT_number 4
_symmetry_cell_setting monoclinic
_symmetry_space_group_name_Hall 'P 2yb'
_symmetry_space_group_name_H-M 'P 1 21 1'
_atom_sites_solution_hydrogens geom
_atom_sites_solution_primary direct
_atom_sites_solution_secondary difmap
_audit_creation_method SHELXL-97
_cell_angle_alpha 90.00
_cell_angle_beta 103.828(3)
_cell_angle_gamma 90.00
_cell_formula_units_Z 4
_cell_length_a 9.5352(17)
_cell_length_b 21.700(4)
_cell_length_c 11.136(2)
_cell_measurement_reflns_used 958
_cell_measurement_temperature 100(2)
_cell_measurement_theta_max 26.45
_cell_measurement_theta_min 3.35
_cell_volume 2237.4(7)
_computing_cell_refinement 'Bruker SMART'
_computing_data_collection 'Bruker SMART'
_computing_data_reduction 'Bruker SAINT'
_computing_molecular_graphics 'Bruker SHELXTL'
_computing_publication_material 'Bruker SHELXTL'
_computing_structure_refinement 'SHELXL-97 (Sheldrick, 1997)'
_computing_structure_solution 'SHELXS-97 (Sheldrick, 1990)'
_diffrn_ambient_temperature 100(2)
_diffrn_measured_fraction_theta_full 0.998
_diffrn_measured_fraction_theta_max 0.998
_diffrn_measurement_device_type 'CCD area detector'
_diffrn_measurement_method 'phi and omega scans'
_diffrn_radiation_monochromator graphite
_diffrn_radiation_source 'fine-focus sealed tube'
_diffrn_radiation_type MoK\a
_diffrn_radiation_wavelength 0.71073
_diffrn_reflns_av_R_equivalents 0.0196
_diffrn_reflns_av_sigmaI/netI 0.0308
_diffrn_reflns_limit_h_max 11
_diffrn_reflns_limit_h_min -11
_diffrn_reflns_limit_k_max 27
_diffrn_reflns_limit_k_min -26
_diffrn_reflns_limit_l_max 13
_diffrn_reflns_limit_l_min -13
_diffrn_reflns_number 17909
_diffrn_reflns_theta_full 26.45
_diffrn_reflns_theta_max 26.45
_diffrn_reflns_theta_min 1.88
_exptl_absorpt_coefficient_mu 0.190
_exptl_absorpt_correction_T_max 1.000
_exptl_absorpt_correction_T_min 0.862
_exptl_absorpt_correction_type multi-scan
_exptl_absorpt_process_details SADABS
_exptl_crystal_colour colourless
_exptl_crystal_density_diffrn 1.370
_exptl_crystal_density_method 'not measured'
_exptl_crystal_description rod
_exptl_crystal_F_000 976
_exptl_crystal_size_max 0.50
_exptl_crystal_size_mid 0.30
_exptl_crystal_size_min 0.30
_refine_diff_density_max 0.317
_refine_diff_density_min -0.158
_refine_diff_density_rms 0.045
_refine_ls_abs_structure_details 'Flack H D (1983), Acta Cryst. A39, 876-881'
_refine_ls_abs_structure_Flack -0.02(4)
_refine_ls_extinction_method none
_refine_ls_goodness_of_fit_ref 1.074
_refine_ls_hydrogen_treatment mixed
_refine_ls_matrix_type full
_refine_ls_number_parameters 599
_refine_ls_number_reflns 8994
_refine_ls_number_restraints 1
_refine_ls_restrained_S_all 1.073
_refine_ls_R_factor_all 0.0345
_refine_ls_R_factor_gt 0.0330
_refine_ls_shift/su_max 0.001
_refine_ls_shift/su_mean 0.000
_refine_ls_structure_factor_coef Fsqd
_refine_ls_weighting_details 'calc w=1/[\s^2^(Fo^2^)+(0.0470P)^2^+0.2049P] where P=(Fo^2^+2Fc^2^)/3'
_refine_ls_weighting_scheme calc
_refine_ls_wR_factor_gt 0.0785
_refine_ls_wR_factor_ref 0.0795
_reflns_number_gt 8698
_reflns_number_total 8994
_reflns_threshold_expression >2sigma(I)
_cod_data_source_file c1cc13992d.txt
_cod_data_source_block z:\s3301\work\s3301abs
_cod_original_sg_symbol_H-M P2(1)
_cod_database_code 7106870

loop_
_symmetry_equiv_pos_as_xyz
'x, y, z'
'-x, y+1/2, -z'

loop_
_atom_site_label
_atom_site_type_symbol
_atom_site_fract_x
_atom_site_fract_y
_atom_site_fract_z
_atom_site_U_iso_or_equiv
_atom_site_adp_type
_atom_site_occupancy
_atom_site_symmetry_multiplicity
_atom_site_calc_flag
_atom_site_refinement_flags
S1 S 0.79756(5) 0.03883(2) 0.33808(4) 0.01988(10) Uani 1 1 d .
O1 O 0.89300(14) 0.40837(7) -0.08891(13) 0.0254(3) Uani 1 1 d .
O2 O 0.99787(14) 0.10172(7) 0.16148(12) 0.0244(3) Uani 1 1 d .
O3 O 0.76277(16) -0.04138(7) 0.57963(13) 0.0310(3) Uani 1 1 d .
O4 O 0.87358(16) 0.02177(7) 0.73156(13) 0.0261(3) Uani 1 1 d .
H4O H 0.804(3) 0.0134(13) 0.766(2) 0.041(7) Uiso 1 1 d .
O5 O 0.90275(15) 0.15460(6) 0.56508(12) 0.0221(3) Uani 1 1 d .
O6 O 0.50638(15) 0.29316(6) 0.46332(13) 0.0253(3) Uani 1 1 d .
O7 O 0.39183(16) 0.15119(7) 0.09816(14) 0.0278(3) Uani 1 1 d .
H7O H 0.330(3) 0.1260(12) 0.079(2) 0.028(6) Uiso 1 1 d .
N1 N 0.77916(16) 0.14734(7) 0.10675(14) 0.0190(3) Uani 1 1 d .
C1 C 0.88807(19) 0.12176(8) 0.19044(17) 0.0190(4) Uani 1 1 d .
C2 C 0.87329(19) 0.11650(8) 0.32293(16) 0.0171(4) Uani 1 1 d .
H2 H 0.9714 0.1194 0.3801 0.021 Uiso 1 1 calc R
C3 C 0.7779(2) 0.16494(8) 0.35781(16) 0.0170(3) Uani 1 1 d .
C4 C 0.7929(2) 0.18277(8) 0.48179(17) 0.0195(4) Uani 1 1 d .
C5 C 0.7005(2) 0.22534(9) 0.51367(17) 0.0205(4) Uani 1 1 d .
H5 H 0.7111 0.2368 0.5977 0.025 Uiso 1 1 calc R
C6 C 0.5914(2) 0.25145(8) 0.42148(18) 0.0203(4) Uani 1 1 d .
C7 C 0.5749(2) 0.23555(9) 0.29852(18) 0.0202(4) Uani 1 1 d .
H7 H 0.5013 0.2539 0.2360 0.024 Uiso 1 1 calc R
C8 C 0.6694(2) 0.19155(8) 0.26815(16) 0.0171(4) Uani 1 1 d .
C9 C 0.64582(19) 0.17118(9) 0.13530(17) 0.0188(4) Uani 1 1 d .
H9 H 0.6145 0.2081 0.0818 0.023 Uiso 1 1 calc R
C10 C 0.7900(2) 0.15397(9) -0.02265(17) 0.0231(4) Uani 1 1 d .
H10A H 0.6979 0.1412 -0.0792 0.028 Uiso 1 1 calc R
H10B H 0.8674 0.1268 -0.0376 0.028 Uiso 1 1 calc R
C11 C 0.8230(2) 0.22009(10) -0.04923(17) 0.0225(4) Uani 1 1 d .
C12 C 0.9634(2) 0.24289(10) -0.01792(17) 0.0241(4) Uani 1 1 d .
H12 H 1.0414 0.2156 0.0135 0.029 Uiso 1 1 calc R
C13 C 0.9916(2) 0.30534(10) -0.03202(17) 0.0246(4) Uani 1 1 d .
H13 H 1.0881 0.3202 -0.0110 0.030 Uiso 1 1 calc R
C14 C 0.8775(2) 0.34574(9) -0.07712(17) 0.0221(4) Uani 1 1 d .
C15 C 0.7369(2) 0.32294(9) -0.11196(17) 0.0221(4) Uani 1 1 d .
H15 H 0.6588 0.3500 -0.1446 0.026 Uiso 1 1 calc R
C16 C 0.7110(2) 0.26098(10) -0.09903(17) 0.0224(4) Uani 1 1 d .
H16 H 0.6150 0.2458 -0.1246 0.027 Uiso 1 1 calc R
C17 C 1.0367(2) 0.43229(11) -0.0673(2) 0.0374(5) Uani 1 1 d .
H17A H 1.0866 0.4258 0.0195 0.056 Uiso 1 1 calc R
H17B H 1.0328 0.4765 -0.0858 0.056 Uiso 1 1 calc R
H17C H 1.0891 0.4110 -0.1208 0.056 Uiso 1 1 calc R
C18 C 0.9507(2) -0.00443(9) 0.42752(17) 0.0208(4) Uani 1 1 d .
H18A H 0.9308 -0.0490 0.4148 0.025 Uiso 1 1 calc R
H18B H 1.0372 0.0053 0.3965 0.025 Uiso 1 1 calc R
C19 C 0.9828(2) 0.00957(9) 0.56494(17) 0.0210(4) Uani 1 1 d .
H19A H 1.0701 -0.0136 0.6073 0.025 Uiso 1 1 calc R
H19B H 1.0045 0.0540 0.5775 0.025 Uiso 1 1 calc R
C20 C 0.8607(2) -0.00669(9) 0.62383(17) 0.0211(4) Uani 1 1 d .
C21 C 0.9212(2) 0.17087(10) 0.69259(18) 0.0274(4) Uani 1 1 d .
H21A H 0.9426 0.2150 0.7032 0.041 Uiso 1 1 calc R
H21B H 1.0013 0.1471 0.7431 0.041 Uiso 1 1 calc R
H21C H 0.8323 0.1617 0.7187 0.041 Uiso 1 1 calc R
C22 C 0.3957(2) 0.32247(10) 0.3727(2) 0.0306(5) Uani 1 1 d .
H22A H 0.4393 0.3460 0.3158 0.046 Uiso 1 1 calc R
H22B H 0.3411 0.3504 0.4136 0.046 Uiso 1 1 calc R
H22C H 0.3305 0.2912 0.3264 0.046 Uiso 1 1 calc R
C23 C 0.5262(2) 0.12261(9) 0.10072(18) 0.0215(4) Uani 1 1 d .
H23A H 0.5252 0.1049 0.0186 0.026 Uiso 1 1 calc R
H23B H 0.5440 0.0888 0.1623 0.026 Uiso 1 1 calc R
S2 S 0.38983(5) 1.06714(2) 0.67427(4) 0.01984(10) Uani 1 1 d .
O8 O 0.73392(16) 0.72720(6) 1.23965(13) 0.0276(3) Uani 1 1 d .
O9 O 0.68313(14) 1.00145(7) 0.86367(12) 0.0246(3) Uani 1 1 d .
O10 O 0.25471(16) 1.14765(7) 0.40470(13) 0.0324(3) Uani 1 1 d .
O11 O 0.24764(15) 1.06245(6) 0.29153(13) 0.0247(3) Uani 1 1 d .
H11O H 0.164(3) 1.0770(14) 0.252(3) 0.049(8) Uiso 1 1 d .
O12 O 0.36133(15) 0.93878(6) 0.47756(12) 0.0220(3) Uani 1 1 d .
O13 O 0.02942(15) 0.80582(6) 0.60611(12) 0.0232(3) Uani 1 1 d .
O14 O 0.26533(15) 1.03107(7) 1.03315(13) 0.0260(3) Uani 1 1 d .
H14O H 0.234(3) 1.0084(14) 1.082(3) 0.051(9) Uiso 1 1 d .
N2 N 0.48721(16) 0.96946(7) 0.92742(13) 0.0175(3) Uani 1 1 d .
C24 C 0.55316(19) 0.98681(8) 0.83907(16) 0.0175(4) Uani 1 1 d .
C25 C 0.4643(2) 0.98817(8) 0.70679(16) 0.0178(4) Uani 1 1 d .
H25 H 0.5297 0.9796 0.6507 0.021 Uiso 1 1 calc R
C26 C 0.34640(19) 0.94111(8) 0.68278(16) 0.0167(3) Uani 1 1 d .
C27 C 0.2959(2) 0.91581(8) 0.56359(16) 0.0182(4) Uani 1 1 d .
C28 C 0.1890(2) 0.87133(8) 0.54115(17) 0.0193(4) Uani 1 1 d .
H28 H 0.1550 0.8548 0.4604 0.023 Uiso 1 1 calc R
C29 C 0.1312(2) 0.85092(8) 0.63833(17) 0.0187(4) Uani 1 1 d .
C30 C 0.17797(19) 0.87513(9) 0.75596(16) 0.0177(4) Uani 1 1 d .
H30 H 0.1378 0.8613 0.8215 0.021 Uiso 1 1 calc R
C31 C 0.28614(19) 0.92058(8) 0.77670(16) 0.0173(3) Uani 1 1 d .
C32 C 0.33456(19) 0.95041(8) 0.90228(16) 0.0172(3) Uani 1 1 d .
H32 H 0.3258 0.9190 0.9657 0.021 Uiso 1 1 calc R
C33 C 0.5689(2) 0.96716(9) 1.05641(16) 0.0194(4) Uani 1 1 d .
H33A H 0.5111 0.9868 1.1088 0.023 Uiso 1 1 calc R
H33B H 0.6587 0.9914 1.0651 0.023 Uiso 1 1 calc R
C34 C 0.60801(19) 0.90227(8) 1.10304(17) 0.0177(4) Uani 1 1 d .
C35 C 0.61082(19) 0.85218(9) 1.02511(17) 0.0200(4) Uani 1 1 d .
H35 H 0.5838 0.8579 0.9380 0.024 Uiso 1 1 calc R
C36 C 0.65246(19) 0.79413(9) 1.07283(17) 0.0198(4) Uani 1 1 d .
H36 H 0.6527 0.7604 1.0186 0.024 Uiso 1 1 calc R
C37 C 0.6941(2) 0.78537(9) 1.20085(18) 0.0221(4) Uani 1 1 d .
C38 C 0.6907(2) 0.83498(9) 1.27990(17) 0.0226(4) Uani 1 1 d .
H38 H 0.7181 0.8295 1.3670 0.027 Uiso 1 1 calc R
C39 C 0.6468(2) 0.89255(9) 1.22999(17) 0.0201(4) Uani 1 1 d .
H39 H 0.6432 0.9261 1.2841 0.024 Uiso 1 1 calc R
C40 C 0.7694(2) 0.71716(10) 1.3704(2) 0.0304(5) Uani 1 1 d .
H40A H 0.8515 0.7433 1.4095 0.046 Uiso 1 1 calc R
H40B H 0.7951 0.6738 1.3877 0.046 Uiso 1 1 calc R
H40C H 0.6860 0.7275 1.4037 0.046 Uiso 1 1 calc R
C41 C 0.5038(2) 1.10050(9) 0.58101(18) 0.0220(4) Uani 1 1 d .
H41A H 0.4987 1.1460 0.5857 0.026 Uiso 1 1 calc R
H41B H 0.6052 1.0882 0.6167 0.026 Uiso 1 1 calc R
C42 C 0.4621(2) 1.08117(9) 0.44575(17) 0.0222(4) Uani 1 1 d .
H42A H 0.5319 1.0992 0.4025 0.027 Uiso 1 1 calc R
H42B H 0.4689 1.0358 0.4407 0.027 Uiso 1 1 calc R
C43 C 0.3118(2) 1.10108(9) 0.38071(17) 0.0212(4) Uani 1 1 d .
C44 C 0.3208(2) 0.91287(10) 0.35628(17) 0.0266(4) Uani 1 1 d .
H44A H 0.3450 0.8689 0.3602 0.040 Uiso 1 1 calc R
H44B H 0.3730 0.9339 0.3024 0.040 Uiso 1 1 calc R
H44C H 0.2166 0.9180 0.3230 0.040 Uiso 1 1 calc R
C45 C -0.0176(2) 0.77679(9) 0.70500(18) 0.0242(4) Uani 1 1 d .
H45A H 0.0662 0.7602 0.7651 0.036 Uiso 1 1 calc R
H45B H -0.0843 0.7432 0.6719 0.036 Uiso 1 1 calc R
H45C H -0.0669 0.8071 0.7457 0.036 Uiso 1 1 calc R
C46 C 0.2334(2) 1.00430(9) 0.91316(16) 0.0202(4) Uani 1 1 d .
H46A H 0.2415 1.0364 0.8519 0.024 Uiso 1 1 calc R
H46B H 0.1324 0.9893 0.8929 0.024 Uiso 1 1 calc R

loop_
_atom_site_aniso_label
_atom_site_aniso_U_11
_atom_site_aniso_U_22
_atom_site_aniso_U_33
_atom_site_aniso_U_23
_atom_site_aniso_U_13
_atom_site_aniso_U_12
S1 0.0194(2) 0.0159(2) 0.0218(2) 0.00128(17) 0.00002(17) -0.00004(17)
O1 0.0200(7) 0.0282(7) 0.0280(7) 0.0016(6) 0.0061(6) 0.0018(6)
O2 0.0228(7) 0.0336(8) 0.0177(7) -0.0009(6) 0.0067(5) 0.0067(6)
O3 0.0308(8) 0.0301(8) 0.0332(8) -0.0029(6) 0.0097(6) -0.0122(6)
O4 0.0221(7) 0.0347(8) 0.0234(7) -0.0009(6) 0.0090(6) -0.0059(6)
O5 0.0281(7) 0.0229(7) 0.0138(6) -0.0018(5) 0.0019(5) 0.0021(6)
O6 0.0265(7) 0.0231(7) 0.0292(7) -0.0066(6) 0.0119(6) 0.0007(6)
O7 0.0185(7) 0.0271(8) 0.0361(8) -0.0033(6) 0.0031(6) 0.0002(6)
N1 0.0209(8) 0.0210(8) 0.0150(8) 0.0000(6) 0.0040(6) 0.0039(6)
C1 0.0204(9) 0.0171(9) 0.0192(9) -0.0018(7) 0.0040(7) -0.0002(7)
C2 0.0190(9) 0.0153(8) 0.0162(9) -0.0005(6) 0.0026(7) -0.0029(7)
C3 0.0191(9) 0.0136(8) 0.0192(9) -0.0003(7) 0.0066(7) -0.0026(7)
C4 0.0241(10) 0.0159(9) 0.0186(9) 0.0000(7) 0.0054(7) -0.0058(7)
C5 0.0274(10) 0.0193(9) 0.0171(9) -0.0029(7) 0.0098(7) -0.0065(7)
C6 0.0231(9) 0.0124(8) 0.0287(10) -0.0039(7) 0.0127(8) -0.0045(7)
C7 0.0214(9) 0.0161(9) 0.0233(9) 0.0010(7) 0.0058(7) -0.0017(7)
C8 0.0194(9) 0.0148(8) 0.0179(9) -0.0008(7) 0.0060(7) -0.0044(7)
C9 0.0184(9) 0.0207(9) 0.0169(9) 0.0025(7) 0.0031(7) 0.0035(7)
C10 0.0274(10) 0.0284(10) 0.0135(9) 0.0000(7) 0.0052(7) 0.0050(8)
C11 0.0241(9) 0.0321(11) 0.0121(9) 0.0000(7) 0.0062(7) 0.0049(8)
C12 0.0223(10) 0.0338(11) 0.0160(9) 0.0023(8) 0.0043(7) 0.0093(8)
C13 0.0209(9) 0.0335(11) 0.0200(10) 0.0016(8) 0.0061(8) 0.0021(8)
C14 0.0244(10) 0.0296(10) 0.0144(9) 0.0024(7) 0.0087(7) 0.0023(8)
C15 0.0203(9) 0.0314(10) 0.0153(9) 0.0015(7) 0.0058(7) 0.0067(8)
C16 0.0193(9) 0.0350(11) 0.0140(9) 0.0020(8) 0.0061(7) 0.0020(8)
C17 0.0244(11) 0.0357(12) 0.0521(14) 0.0059(10) 0.0091(10) -0.0016(9)
C18 0.0187(9) 0.0184(9) 0.0249(9) 0.0027(7) 0.0042(7) 0.0055(7)
C19 0.0181(9) 0.0192(9) 0.0251(9) 0.0033(7) 0.0037(7) 0.0022(7)
C20 0.0203(9) 0.0189(9) 0.0230(9) 0.0057(7) 0.0028(7) 0.0023(7)
C21 0.0332(11) 0.0309(11) 0.0167(9) -0.0025(8) 0.0035(8) -0.0010(9)
C22 0.0263(10) 0.0272(11) 0.0392(12) -0.0048(9) 0.0097(9) 0.0048(9)
C23 0.0217(9) 0.0212(9) 0.0203(9) -0.0025(7) 0.0021(7) 0.0023(8)
S2 0.0225(2) 0.0177(2) 0.0201(2) 0.00387(17) 0.00662(18) 0.00101(18)
O8 0.0346(8) 0.0205(7) 0.0253(7) 0.0042(6) 0.0027(6) -0.0005(6)
O9 0.0178(7) 0.0353(8) 0.0200(6) 0.0027(6) 0.0031(5) -0.0050(6)
O10 0.0356(8) 0.0329(8) 0.0246(8) -0.0065(6) -0.0007(6) 0.0135(7)
O11 0.0236(7) 0.0258(7) 0.0235(7) 0.0000(6) 0.0031(6) 0.0055(6)
O12 0.0298(7) 0.0222(7) 0.0147(6) -0.0007(5) 0.0066(5) -0.0006(5)
O13 0.0255(7) 0.0215(7) 0.0212(7) -0.0023(5) 0.0030(5) -0.0064(5)
O14 0.0239(7) 0.0334(8) 0.0220(7) -0.0081(6) 0.0083(6) -0.0033(6)
N2 0.0188(7) 0.0180(8) 0.0142(7) 0.0015(6) 0.0009(6) -0.0010(6)
C24 0.0188(9) 0.0151(8) 0.0184(9) 0.0026(7) 0.0040(7) 0.0004(7)
C25 0.0216(9) 0.0158(9) 0.0162(8) 0.0020(7) 0.0049(7) 0.0024(7)
C26 0.0176(8) 0.0146(8) 0.0174(9) 0.0016(6) 0.0031(7) 0.0046(7)
C27 0.0223(9) 0.0153(9) 0.0170(9) 0.0023(7) 0.0046(7) 0.0051(7)
C28 0.0228(9) 0.0170(9) 0.0164(9) -0.0036(7) 0.0011(7) 0.0041(7)
C29 0.0188(9) 0.0133(8) 0.0225(9) 0.0013(7) 0.0021(7) 0.0021(7)
C30 0.0182(8) 0.0180(8) 0.0174(9) 0.0024(7) 0.0051(7) 0.0023(7)
C31 0.0184(9) 0.0158(8) 0.0166(9) 0.0007(7) 0.0021(7) 0.0036(7)
C32 0.0164(8) 0.0193(9) 0.0152(8) -0.0003(7) 0.0026(7) -0.0029(7)
C33 0.0209(9) 0.0199(9) 0.0156(9) 0.0007(7) 0.0010(7) -0.0026(7)
C34 0.0151(8) 0.0195(9) 0.0186(9) 0.0019(7) 0.0039(7) -0.0036(7)
C35 0.0171(9) 0.0245(9) 0.0176(9) -0.0007(7) 0.0026(7) -0.0037(7)
C36 0.0173(8) 0.0200(9) 0.0213(9) -0.0023(7) 0.0028(7) -0.0020(7)
C37 0.0182(9) 0.0214(10) 0.0254(10) 0.0038(7) 0.0030(7) -0.0028(7)
C38 0.0220(9) 0.0278(10) 0.0167(9) 0.0043(7) 0.0018(7) -0.0044(8)
C39 0.0198(9) 0.0220(10) 0.0177(9) -0.0016(7) 0.0030(7) -0.0059(7)
C40 0.0345(11) 0.0260(11) 0.0292(11) 0.0102(8) 0.0046(9) 0.0003(9)
C41 0.0176(9) 0.0222(9) 0.0260(10) 0.0046(8) 0.0049(7) -0.0029(7)
C42 0.0206(9) 0.0249(10) 0.0227(9) 0.0054(7) 0.0082(7) 0.0006(7)
C43 0.0254(9) 0.0224(9) 0.0175(9) 0.0049(7) 0.0087(8) 0.0024(8)
C44 0.0400(12) 0.0259(11) 0.0154(9) -0.0019(8) 0.0098(8) -0.0021(9)
C45 0.0235(10) 0.0220(10) 0.0278(11) -0.0017(8) 0.0078(8) -0.0053(8)
C46 0.0205(9) 0.0234(9) 0.0171(8) -0.0021(7) 0.0050(7) -0.0019(7)

loop_
_atom_type_symbol
_atom_type_description
_atom_type_scat_dispersion_real
_atom_type_scat_dispersion_imag
_atom_type_scat_source
C C 0.0033 0.0016 'International Tables Vol C Tables 4.2.6.8 and 6.1.1.4'
H H 0.0000 0.0000 'International Tables Vol C Tables 4.2.6.8 and 6.1.1.4'
N N 0.0061 0.0033 'International Tables Vol C Tables 4.2.6.8 and 6.1.1.4'
O O 0.0106 0.0060 'International Tables Vol C Tables 4.2.6.8 and 6.1.1.4'
S S 0.1246 0.1234 'International Tables Vol C Tables 4.2.6.8 and 6.1.1.4'

loop_
_geom_angle_atom_site_label_1
_geom_angle_atom_site_label_2
_geom_angle_atom_site_label_3
_geom_angle
C18 S1 C2 103.85(9)
C14 O1 C17 117.56(16)
C20 O4 H4O 112.9(18)
C4 O5 C21 117.07(15)
C6 O6 C22 116.94(15)
C23 O7 H7O 108.1(18)
C1 N1 C9 124.07(15)
C1 N1 C10 119.75(15)
C9 N1 C10 116.17(14)
O2 C1 N1 121.65(16)
O2 C1 C2 120.27(16)
N1 C1 C2 118.07(16)
C3 C2 C1 113.66(15)
C3 C2 S1 109.83(12)
C1 C2 S1 106.55(12)
C3 C2 H2 108.9
C1 C2 H2 108.9
S1 C2 H2 108.9
C8 C3 C4 118.49(16)
C8 C3 C2 120.10(16)
C4 C3 C2 121.37(16)
O5 C4 C5 123.90(16)
O5 C4 C3 115.11(16)
C5 C4 C3 120.99(17)
C4 C5 C6 119.46(17)
C4 C5 H5 120.3
C6 C5 H5 120.3
O6 C6 C7 124.39(18)
O6 C6 C5 114.58(17)
C7 C6 C5 121.03(17)
C6 C7 C8 118.58(17)
C6 C7 H7 120.7
C8 C7 H7 120.7
C3 C8 C7 121.44(17)
C3 C8 C9 119.79(16)
C7 C8 C9 118.70(16)
N1 C9 C8 112.33(15)
N1 C9 C23 109.41(15)
C8 C9 C23 112.05(15)
N1 C9 H9 107.6
C8 C9 H9 107.6
C23 C9 H9 107.6
N1 C10 C11 110.47(15)
N1 C10 H10A 109.6
C11 C10 H10A 109.6
N1 C10 H10B 109.6
C11 C10 H10B 109.6
H10A C10 H10B 108.1
C12 C11 C16 118.15(19)
C12 C11 C10 121.37(17)
C16 C11 C10 120.36(18)
C11 C12 C13 121.06(18)
C11 C12 H12 119.5
C13 C12 H12 119.5
C14 C13 C12 119.70(18)
C14 C13 H13 120.1
C12 C13 H13 120.1
O1 C14 C15 116.23(17)
O1 C14 C13 124.22(18)
C15 C14 C13 119.54(19)
C16 C15 C14 120.02(18)
C16 C15 H15 120.0
C14 C15 H15 120.0
C15 C16 C11 121.44(19)
C15 C16 H16 119.3
C11 C16 H16 119.3
O1 C17 H17A 109.5
O1 C17 H17B 109.5
H17A C17 H17B 109.5
O1 C17 H17C 109.5
H17A C17 H17C 109.5
H17B C17 H17C 109.5
C19 C18 S1 113.02(13)
C19 C18 H18A 109.0
S1 C18 H18A 109.0
C19 C18 H18B 109.0
S1 C18 H18B 109.0
H18A C18 H18B 107.8
C20 C19 C18 113.61(16)
C20 C19 H19A 108.8
C18 C19 H19A 108.8
C20 C19 H19B 108.8
C18 C19 H19B 108.8
H19A C19 H19B 107.7
O3 C20 O4 123.58(18)
O3 C20 C19 124.75(18)
O4 C20 C19 111.67(16)
O5 C21 H21A 109.5
O5 C21 H21B 109.5
H21A C21 H21B 109.5
O5 C21 H21C 109.5
H21A C21 H21C 109.5
H21B C21 H21C 109.5
O6 C22 H22A 109.5
O6 C22 H22B 109.5
H22A C22 H22B 109.5
O6 C22 H22C 109.5
H22A C22 H22C 109.5
H22B C22 H22C 109.5
O7 C23 C9 108.59(15)
O7 C23 H23A 110.0
C9 C23 H23A 110.0
O7 C23 H23B 110.0
C9 C23 H23B 110.0
H23A C23 H23B 108.4
C41 S2 C25 103.03(9)
C37 O8 C40 116.44(16)
C43 O11 H11O 110(2)
C27 O12 C44 117.20(15)
C29 O13 C45 116.58(15)
C46 O14 H14O 110(2)
C24 N2 C33 119.79(16)
C24 N2 C32 123.64(15)
C33 N2 C32 116.56(14)
O9 C24 N2 121.78(16)
O9 C24 C25 120.37(16)
N2 C24 C25 117.85(16)
C26 C25 C24 112.52(15)
C26 C25 S2 111.08(12)
C24 C25 S2 107.86(12)
C26 C25 H25 108.4
C24 C25 H25 108.4
S2 C25 H25 108.4
C31 C26 C27 118.48(17)
C31 C26 C25 121.04(16)
C27 C26 C25 120.47(16)
O12 C27 C28 124.92(16)
O12 C27 C26 114.24(16)
C28 C27 C26 120.84(17)
C27 C28 C29 119.41(17)
C27 C28 H28 120.3
C29 C28 H28 120.3
O13 C29 C30 124.73(17)
O13 C29 C28 114.23(16)
C30 C29 C28 121.03(17)
C29 C30 C31 118.69(16)
C29 C30 H30 120.7
C31 C30 H30 120.7
C26 C31 C30 121.55(16)
C26 C31 C32 118.20(16)
C30 C31 C32 120.19(16)
N2 C32 C31 111.44(14)
N2 C32 C46 112.39(15)
C31 C32 C46 109.88(14)
N2 C32 H32 107.6
C31 C32 H32 107.6
C46 C32 H32 107.6
N2 C33 C34 113.44(15)
N2 C33 H33A 108.9
C34 C33 H33A 108.9
N2 C33 H33B 108.9
C34 C33 H33B 108.9
H33A C33 H33B 107.7
C39 C34 C35 118.35(17)
C39 C34 C33 118.25(16)
C35 C34 C33 123.38(16)
C36 C35 C34 121.01(17)
C36 C35 H35 119.5
C34 C35 H35 119.5
C35 C36 C37 119.95(17)
C35 C36 H36 120.0
C37 C36 H36 120.0
O8 C37 C38 124.25(17)
O8 C37 C36 116.12(17)
C38 C37 C36 119.62(17)
C39 C38 C37 119.40(17)
C39 C38 H38 120.3
C37 C38 H38 120.3
C34 C39 C38 121.64(18)
C34 C39 H39 119.2
C38 C39 H39 119.2
O8 C40 H40A 109.5
O8 C40 H40B 109.5
H40A C40 H40B 109.5
O8 C40 H40C 109.5
H40A C40 H40C 109.5
H40B C40 H40C 109.5
C42 C41 S2 113.84(13)
C42 C41 H41A 108.8
S2 C41 H41A 108.8
C42 C41 H41B 108.8
S2 C41 H41B 108.8
H41A C41 H41B 107.7
C43 C42 C41 112.96(16)
C43 C42 H42A 109.0
C41 C42 H42A 109.0
C43 C42 H42B 109.0
C41 C42 H42B 109.0
H42A C42 H42B 107.8
O10 C43 O11 122.74(18)
O10 C43 C42 124.12(18)
O11 C43 C42 113.13(16)
O12 C44 H44A 109.5
O12 C44 H44B 109.5
H44A C44 H44B 109.5
O12 C44 H44C 109.5
H44A C44 H44C 109.5
H44B C44 H44C 109.5
O13 C45 H45A 109.5
O13 C45 H45B 109.5
H45A C45 H45B 109.5
O13 C45 H45C 109.5
H45A C45 H45C 109.5
H45B C45 H45C 109.5
O14 C46 C32 112.78(15)
O14 C46 H46A 109.0
C32 C46 H46A 109.0
O14 C46 H46B 109.0
C32 C46 H46B 109.0
H46A C46 H46B 107.8

loop_
_geom_bond_atom_site_label_1
_geom_bond_atom_site_label_2
_geom_bond_distance
S1 C18 1.8194(18)
S1 C2 1.8570(18)
O1 C14 1.377(2)
O1 C17 1.431(3)
O2 C1 1.245(2)
O3 C20 1.209(2)
O4 C20 1.329(2)
O4 H4O 0.86(3)
O5 C4 1.367(2)
O5 C21 1.433(2)
O6 C6 1.369(2)
O6 C22 1.424(3)
O7 C23 1.418(2)
O7 H7O 0.79(3)
N1 C1 1.339(2)
N1 C9 1.476(2)
N1 C10 1.476(2)
C1 C2 1.520(3)
C2 C3 1.501(2)
C2 H2 1.0000
C3 C8 1.381(3)
C3 C4 1.408(3)
C4 C5 1.380(3)
C5 C6 1.395(3)
C5 H5 0.9500
C6 C7 1.384(3)
C7 C8 1.408(3)
C7 H7 0.9500
C8 C9 1.509(2)
C9 C23 1.533(3)
C9 H9 1.0000
C10 C11 1.513(3)
C10 H10A 0.9900
C10 H10B 0.9900
C11 C12 1.392(3)
C11 C16 1.397(3)
C12 C13 1.398(3)
C12 H12 0.9500
C13 C14 1.394(3)
C13 H13 0.9500
C14 C15 1.394(3)
C15 C16 1.381(3)
C15 H15 0.9500
C16 H16 0.9500
C17 H17A 0.9800
C17 H17B 0.9800
C17 H17C 0.9800
C18 C19 1.518(3)
C18 H18A 0.9900
C18 H18B 0.9900
C19 C20 1.509(3)
C19 H19A 0.9900
C19 H19B 0.9900
C21 H21A 0.9800
C21 H21B 0.9800
C21 H21C 0.9800
C22 H22A 0.9800
C22 H22B 0.9800
C22 H22C 0.9800
C23 H23A 0.9900
C23 H23B 0.9900
S2 C41 1.8230(19)
S2 C25 1.8571(18)
O8 C37 1.359(2)
O8 C40 1.431(2)
O9 C24 1.245(2)
O10 C43 1.208(2)
O11 C43 1.332(2)
O11 H11O 0.87(3)
O12 C27 1.357(2)
O12 C44 1.428(2)
O13 C29 1.365(2)
O13 C45 1.431(2)
O14 C46 1.422(2)
O14 H14O 0.84(3)
N2 C24 1.342(2)
N2 C33 1.462(2)
N2 C32 1.474(2)
C24 C25 1.514(2)
C25 C26 1.495(3)
C25 H25 1.0000
C26 C31 1.382(3)
C26 C27 1.410(2)
C27 C28 1.383(3)
C28 C29 1.398(3)
C28 H28 0.9500
C29 C30 1.383(3)
C30 C31 1.406(3)
C30 H30 0.9500
C31 C32 1.510(2)
C32 C46 1.539(3)
C32 H32 1.0000
C33 C34 1.516(3)
C33 H33A 0.9900
C33 H33B 0.9900
C34 C39 1.389(3)
C34 C35 1.395(3)
C35 C36 1.388(3)
C35 H35 0.9500
C36 C37 1.399(3)
C36 H36 0.9500
C37 C38 1.396(3)
C38 C39 1.391(3)
C38 H38 0.9500
C39 H39 0.9500
C40 H40A 0.9800
C40 H40B 0.9800
C40 H40C 0.9800
C41 C42 1.522(3)
C41 H41A 0.9900
C41 H41B 0.9900
C42 C43 1.507(3)
C42 H42A 0.9900
C42 H42B 0.9900
C44 H44A 0.9800
C44 H44B 0.9800
C44 H44C 0.9800
C45 H45A 0.9800
C45 H45B 0.9800
C45 H45C 0.9800
C46 H46A 0.9900
C46 H46B 0.9900

loop_
_geom_hbond_atom_site_label_D
_geom_hbond_atom_site_label_H
_geom_hbond_atom_site_label_A
_geom_hbond_distance_DH
_geom_hbond_distance_HA
_geom_hbond_distance_DA
_geom_hbond_angle_DHA
_geom_hbond_site_symmetry_A
O14 H14O O11 0.84(3) 2.59(3) 3.001(2) 112(2) 1_556
O14 H14O O1 0.84(3) 2.50(3) 3.194(2) 141(3) 2_656
O7 H7O O14 0.79(3) 2.18(3) 2.891(2) 150(2) 1_544
O4 H4O O9 0.86(3) 1.78(3) 2.633(2) 169(3) 1_545
O11 H11O O2 0.87(3) 1.75(3) 2.617(2) 174(3) 1_465

loop_
_geom_torsion_atom_site_label_1
_geom_torsion_atom_site_label_2
_geom_torsion_atom_site_label_3
_geom_torsion_atom_site_label_4
_geom_torsion
C9 N1 C1 O2 179.24(17)
C10 N1 C1 O2 -1.9(3)
C9 N1 C1 C2 0.4(3)
C10 N1 C1 C2 179.29(16)
O2 C1 C2 C3 153.59(17)
N1 C1 C2 C3 -27.6(2)
O2 C1 C2 S1 -85.31(18)
N1 C1 C2 S1 93.51(17)
C18 S1 C2 C3 -130.68(13)
C18 S1 C2 C1 105.81(13)
C1 C2 C3 C8 26.8(2)
S1 C2 C3 C8 -92.45(17)
C1 C2 C3 C4 -155.46(16)
S1 C2 C3 C4 85.30(18)
C21 O5 C4 C5 0.0(3)
C21 O5 C4 C3 -179.41(16)
C8 C3 C4 O5 -179.83(16)
C2 C3 C4 O5 2.4(2)
C8 C3 C4 C5 0.7(3)
C2 C3 C4 C5 -177.07(17)
O5 C4 C5 C6 -179.93(16)
C3 C4 C5 C6 -0.5(3)
C22 O6 C6 C7 -1.1(3)
C22 O6 C6 C5 178.36(17)
C4 C5 C6 O6 -179.86(15)
C4 C5 C6 C7 -0.3(3)
O6 C6 C7 C8 -179.56(17)
C5 C6 C7 C8 1.0(3)
C4 C3 C8 C7 -0.1(3)
C2 C3 C8 C7 177.75(16)
C4 C3 C8 C9 -177.01(15)
C2 C3 C8 C9 0.8(3)
C6 C7 C8 C3 -0.8(3)
C6 C7 C8 C9 176.22(16)
C1 N1 C9 C8 27.0(2)
C10 N1 C9 C8 -151.92(16)
C1 N1 C9 C23 -98.1(2)
C10 N1 C9 C23 82.99(19)
C3 C8 C9 N1 -27.1(2)
C7 C8 C9 N1 155.86(16)
C3 C8 C9 C23 96.52(19)
C7 C8 C9 C23 -80.5(2)
C1 N1 C10 C11 -103.73(19)
C9 N1 C10 C11 75.2(2)
N1 C10 C11 C12 82.5(2)
N1 C10 C11 C16 -93.4(2)
C16 C11 C12 C13 2.1(3)
C10 C11 C12 C13 -173.92(17)
C11 C12 C13 C14 0.6(3)
C17 O1 C14 C15 -173.12(18)
C17 O1 C14 C13 7.7(3)
C12 C13 C14 O1 176.80(17)
C12 C13 C14 C15 -2.4(3)
O1 C14 C15 C16 -177.73(17)
C13 C14 C15 C16 1.5(3)
C14 C15 C16 C11 1.2(3)
C12 C11 C16 C15 -3.0(3)
C10 C11 C16 C15 173.06(17)
C2 S1 C18 C19 78.85(14)
S1 C18 C19 C20 61.69(19)
C18 C19 C20 O3 18.5(3)
C18 C19 C20 O4 -161.66(15)
N1 C9 C23 O7 -165.14(15)
C8 C9 C23 O7 69.61(19)
C33 N2 C24 O9 -0.3(3)
C32 N2 C24 O9 -178.56(17)
C33 N2 C24 C25 179.71(15)
C32 N2 C24 C25 1.4(3)
O9 C24 C25 C26 149.48(17)
N2 C24 C25 C26 -30.5(2)
O9 C24 C25 S2 -87.65(18)
N2 C24 C25 S2 92.35(16)
C41 S2 C25 C26 -132.44(13)
C41 S2 C25 C24 103.82(13)
C24 C25 C26 C31 27.4(2)
S2 C25 C26 C31 -93.65(17)
C24 C25 C26 C27 -151.48(16)
S2 C25 C26 C27 87.48(18)
C44 O12 C27 C28 -3.0(3)
C44 O12 C27 C26 176.80(16)
C31 C26 C27 O12 179.97(15)
C25 C26 C27 O12 -1.1(2)
C31 C26 C27 C28 -0.2(3)
C25 C26 C27 C28 178.68(16)
O12 C27 C28 C29 179.26(16)
C26 C27 C28 C29 -0.5(3)
C45 O13 C29 C30 -8.2(3)
C45 O13 C29 C28 170.96(16)
C27 C28 C29 O13 -178.27(16)
C27 C28 C29 C30 0.9(3)
O13 C29 C30 C31 178.59(16)
C28 C29 C30 C31 -0.5(3)
C27 C26 C31 C30 0.6(3)
C25 C26 C31 C30 -178.26(16)
C27 C26 C31 C32 -176.58(15)
C25 C26 C31 C32 4.5(2)
C29 C30 C31 C26 -0.3(3)
C29 C30 C31 C32 176.88(16)
C24 N2 C32 C31 30.4(2)
C33 N2 C32 C31 -147.89(15)
C24 N2 C32 C46 -93.41(19)
C33 N2 C32 C46 88.26(19)
C26 C31 C32 N2 -32.8(2)
C30 C31 C32 N2 149.96(16)
C26 C31 C32 C46 92.47(19)
C30 C31 C32 C46 -84.8(2)
C24 N2 C33 C34 -104.12(19)
C32 N2 C33 C34 74.3(2)
N2 C33 C34 C39 -161.48(16)
N2 C33 C34 C35 20.3(3)
C39 C34 C35 C36 -0.6(3)
C33 C34 C35 C36 177.64(17)
C34 C35 C36 C37 -0.8(3)
C40 O8 C37 C38 2.1(3)
C40 O8 C37 C36 -176.84(17)
C35 C36 C37 O8 -179.69(16)
C35 C36 C37 C38 1.3(3)
O8 C37 C38 C39 -179.38(17)
C36 C37 C38 C39 -0.5(3)
C35 C34 C39 C38 1.4(3)
C33 C34 C39 C38 -176.87(17)
C37 C38 C39 C34 -0.9(3)
C25 S2 C41 C42 79.97(15)
S2 C41 C42 C43 61.78(19)
C41 C42 C43 O10 32.4(3)
C41 C42 C43 O11 -148.64(16)
N2 C32 C46 O14 -60.5(2)
C31 C32 C46 O14 174.83(15)
